data_7040193
loop_
_publ_author_name
'Yilmaz, Veysel T.'
'Icsel, Ceyda'
'Suyunova, Feruza'
'Aygun, Muhittin'
'Aztopal, Nazlihan'
'Ulukaya, Engin'

_publ_section_title
;
 Ni(ii)/Cu(ii)/Zn(ii) 5,5-diethylbarbiturate complexes with
 1,10-phenanthroline and 2,2'-dipyridylamine: synthesis, structures,
 DNA/BSA binding, nuclease activity, molecular docking, cellular uptake,
 cytotoxicity and the mode of cell death.
;
_journal_issue 25
_journal_name_full 'Dalton transactions (Cambridge, England : 2003)'
_journal_page_first 10466
_journal_page_last 10479
_journal_paper_doi 10.1039/c6dt01726f
_journal_volume 45
_journal_year 2016
_chemical_formula_moiety 'C28 H30 N6 O6 Zn, H2 O'
_chemical_formula_sum 'C28 H32 N6 O7 Zn'
_chemical_formula_weight 629.99
_chemical_name_systematic
;
 ?
;
_space_group_crystal_system triclinic
_space_group_IT_number 2
_space_group_name_Hall '-P 1'
_space_group_name_H-M_alt 'P -1'
_symmetry_space_group_name_Hall '-P 1'
_symmetry_space_group_name_H-M 'P -1'
_atom_sites_solution_hydrogens mixed
_audit_creation_method SHELXL-2013
_audit_update_record
;
2016-05-01 deposited with the CCDC.
2016-05-25 downloaded from the CCDC.
;
_cell_angle_alpha 115.369(3)
_cell_angle_beta 98.329(3)
_cell_angle_gamma 110.595(3)
_cell_formula_units_Z 2
_cell_length_a 11.9366(5)
_cell_length_b 12.3076(5)
_cell_length_c 12.6106(5)
_cell_measurement_reflns_used 35054
_cell_measurement_temperature 293(2)
_cell_measurement_theta_max 28.53
_cell_measurement_theta_min 1.91
_cell_volume 1468.21(13)
_computing_cell_refinement X-AREA
_computing_data_collection 'X-AREA (Stoe & Cie, 2002)'
_computing_data_reduction 'X-RED32 (Stoe & Cie, 2002)'
_computing_molecular_graphics 'ORTEP-3 for Windows (Farrugia, 1997)'
_computing_publication_material 'WinGX (Farrugia, 1999)'
_computing_structure_refinement 'SHELXL97 (Sheldrick, 1997)'
_computing_structure_solution 'SHELXS97 (Sheldrick, 1997)'
_diffrn_ambient_temperature 293(2)
_diffrn_measured_fraction_theta_full 1.000
_diffrn_measured_fraction_theta_max 1.000
_diffrn_measurement_device '2-circle goniometer'
_diffrn_measurement_device_type 'STOE IPDS 2'
_diffrn_measurement_method 'rotation method'
_diffrn_radiation_monochromator graphite
_diffrn_radiation_source 'fine-focus sealed tube'
_diffrn_radiation_type MoK\a
_diffrn_radiation_wavelength 0.71073
_diffrn_reflns_av_R_equivalents 0.0383
_diffrn_reflns_av_unetI/netI 0.0280
_diffrn_reflns_Laue_measured_fraction_full 1.000
_diffrn_reflns_Laue_measured_fraction_max 1.000
_diffrn_reflns_limit_h_max 14
_diffrn_reflns_limit_h_min -14
_diffrn_reflns_limit_k_max 15
_diffrn_reflns_limit_k_min -15
_diffrn_reflns_limit_l_max 15
_diffrn_reflns_limit_l_min -15
_diffrn_reflns_number 22350
_diffrn_reflns_point_group_measured_fraction_full 1.000
_diffrn_reflns_point_group_measured_fraction_max 1.000
_diffrn_reflns_theta_full 25.242
_diffrn_reflns_theta_max 26.499
_diffrn_reflns_theta_min 1.907
_exptl_absorpt_coefficient_mu 0.892
_exptl_absorpt_correction_T_max 0.8636
_exptl_absorpt_correction_T_min 0.5851
_exptl_absorpt_correction_type integration
_exptl_absorpt_process_details '(X-RED32; Stoe & Cie, 2002)'
_exptl_crystal_colour colorless
_exptl_crystal_density_diffrn 1.425
_exptl_crystal_description prism
_exptl_crystal_F_000 656
_exptl_crystal_size_max 0.600
_exptl_crystal_size_mid 0.437
_exptl_crystal_size_min 0.180
_refine_diff_density_max 0.367
_refine_diff_density_min -0.358
_refine_diff_density_rms 0.049
_refine_ls_extinction_method none
_refine_ls_goodness_of_fit_ref 1.037
_refine_ls_hydrogen_treatment constr
_refine_ls_matrix_type full
_refine_ls_number_parameters 379
_refine_ls_number_reflns 6091
_refine_ls_number_restraints 6
_refine_ls_restrained_S_all 1.037
_refine_ls_R_factor_all 0.0416
_refine_ls_R_factor_gt 0.0342
_refine_ls_shift/su_max 0.000
_refine_ls_shift/su_mean 0.000
_refine_ls_structure_factor_coef Fsqd
_refine_ls_weighting_details 'w=1/[\s^2^(Fo^2^)+(0.0566P)^2^+0.2450P] where P=(Fo^2^+2Fc^2^)/3'
_refine_ls_weighting_scheme calc
_refine_ls_wR_factor_gt 0.0909
_refine_ls_wR_factor_ref 0.0939
_reflns_Friedel_coverage 0.000
_reflns_number_gt 5285
_reflns_number_total 6091
_reflns_threshold_expression 'I > 2\s(I)'
_cod_data_source_file c6dt01726f2.cif
_cod_data_source_block Compound_III
_cod_original_cell_volume 1468.21(11)
_cod_database_code 7040193
_shelx_space_group_comment
;
The symmetry employed for this shelxl refinement is uniquely defined
by the following loop, which should always be used as a source of
symmetry information in preference to the above space-group names.
They are only intended as comments.
;
_shelxl_version_number 2013-4

loop_
_space_group_symop_operation_xyz
'x, y, z'
'-x, -y, -z'

loop_
_atom_site_label
_atom_site_type_symbol
_atom_site_fract_x
_atom_site_fract_y
_atom_site_fract_z
_atom_site_U_iso_or_equiv
_atom_site_adp_type
_atom_site_occupancy
_atom_site_site_symmetry_order
_atom_site_calc_flag
_atom_site_refinement_flags_posn
_atom_site_refinement_flags_adp
C1 C 0.1725(2) 0.0033(2) -0.0059(2) 0.0518(5) Uani 1 1 d . .
C2 C 0.2530(2) 0.1260(2) -0.1108(2) 0.0519(5) Uani 1 1 d . .
C3 C 0.3641(2) 0.2381(2) 0.0091(2) 0.0560(6) Uani 1 1 d . .
C4 C 0.36126(19) 0.2140(2) 0.11654(18) 0.0433(4) Uani 1 1 d . .
C5 C 0.4927(3) 0.2518(5) -0.0114(3) 0.1015(14) Uani 1 1 d . .
H5A H 0.4928 0.2597 -0.0846 0.122 Uiso 1 1 calc R U
H5B H 0.5620 0.3346 0.0603 0.122 Uiso 1 1 calc R U
C6 C 0.5167(5) 0.1362(6) -0.0286(4) 0.135(2) Uani 1 1 d . U
H6A H 0.5962 0.1499 -0.0425 0.202 Uiso 1 1 calc R U
H6B H 0.4486 0.0537 -0.0994 0.202 Uiso 1 1 calc R U
H6C H 0.5208 0.1302 0.0452 0.202 Uiso 1 1 calc R U
C7 C 0.3599(4) 0.3720(3) 0.0408(3) 0.1007(13) Uani 1 1 d . .
H7A H 0.4311 0.4454 0.1169 0.121 Uiso 1 1 calc R U
H7B H 0.3713 0.3893 -0.0261 0.121 Uiso 1 1 calc R U
C8 C 0.2436(5) 0.3739(5) 0.0578(5) 0.152(2) Uani 1 1 d . .
H8A H 0.2489 0.4605 0.0779 0.228 Uiso 1 1 calc R U
H8B H 0.2320 0.3585 0.1248 0.228 Uiso 1 1 calc R U
H8C H 0.1725 0.3038 -0.0181 0.228 Uiso 1 1 calc R U
C9 C 0.38487(18) 0.35752(19) 0.51127(18) 0.0387(4) Uani 1 1 d . .
C10 C 0.2354(2) 0.4366(2) 0.5889(2) 0.0519(5) Uani 1 1 d . .
C11 C 0.12379(18) 0.3080(2) 0.47944(19) 0.0416(4) Uani 1 1 d . .
C12 C 0.16385(18) 0.21511(19) 0.38757(18) 0.0397(4) Uani 1 1 d . .
C13 C 0.0418(2) 0.2290(3) 0.5303(2) 0.0566(6) Uani 1 1 d . .
H13A H 0.0097 0.2847 0.5844 0.068 Uiso 1 1 calc R U
H13B H -0.0312 0.1482 0.4607 0.068 Uiso 1 1 calc R U
C14 C 0.1128(3) 0.1875(4) 0.6033(4) 0.0873(10) Uani 1 1 d . .
H14A H 0.0569 0.1409 0.6340 0.131 Uiso 1 1 calc R U
H14B H 0.1853 0.2669 0.6726 0.131 Uiso 1 1 calc R U
H14C H 0.1412 0.1285 0.5493 0.131 Uiso 1 1 calc R U
C15 C 0.0444(2) 0.3483(3) 0.4104(3) 0.0576(6) Uani 1 1 d . .
H15A H -0.0316 0.2671 0.3451 0.069 Uiso 1 1 calc R U
H15B H 0.0170 0.4060 0.4690 0.069 Uiso 1 1 calc R U
C16 C 0.1153(4) 0.4219(4) 0.3521(4) 0.0988(11) Uani 1 1 d . .
H16A H 0.0612 0.4459 0.3126 0.148 Uiso 1 1 calc R U
H16B H 0.1390 0.3638 0.2908 0.148 Uiso 1 1 calc R U
H16C H 0.1908 0.5026 0.4161 0.148 Uiso 1 1 calc R U
C17 C 0.44893(19) -0.0180(2) 0.32316(18) 0.0406(4) Uani 1 1 d . .
C18 C 0.3180(2) -0.1160(2) 0.27944(18) 0.0412(4) Uani 1 1 d . .
C19 C 0.1057(2) -0.1750(2) 0.1978(2) 0.0558(6) Uani 1 1 d . .
H19 H 0.0433 -0.1542 0.1718 0.067 Uiso 1 1 calc R U
C20 C 0.0685(3) -0.3002(3) 0.1886(3) 0.0645(6) Uani 1 1 d . .
H20 H -0.0177 -0.3621 0.1560 0.077 Uiso 1 1 calc R U
C21 C 0.1580(3) -0.3316(2) 0.2274(3) 0.0624(6) Uani 1 1 d . .
H21 H 0.1333 -0.4149 0.2221 0.075 Uiso 1 1 calc R U
C22 C 0.2883(2) -0.2387(2) 0.2754(2) 0.0502(5) Uani 1 1 d . .
C23 C 0.3900(3) -0.2614(3) 0.3203(2) 0.0615(6) Uani 1 1 d . .
H23 H 0.3709 -0.3413 0.3205 0.074 Uiso 1 1 calc R U
C24 C 0.5128(3) -0.1689(3) 0.3622(2) 0.0606(6) Uani 1 1 d . .
H24 H 0.5772 -0.1863 0.3904 0.073 Uiso 1 1 calc R U
C25 C 0.5463(2) -0.0441(2) 0.3643(2) 0.0496(5) Uani 1 1 d . .
C26 C 0.6724(2) 0.0540(3) 0.4032(2) 0.0596(6) Uani 1 1 d . .
H26 H 0.7402 0.0408 0.4310 0.072 Uiso 1 1 calc R U
C27 C 0.6949(2) 0.1687(3) 0.4000(3) 0.0615(6) Uani 1 1 d . .
H27 H 0.7783 0.2340 0.4251 0.074 Uiso 1 1 calc R U
C28 C 0.5925(2) 0.1879(2) 0.3589(2) 0.0514(5) Uani 1 1 d . .
H28 H 0.6091 0.2672 0.3581 0.062 Uiso 1 1 calc R U
N1 N 0.27222(16) 0.10088(17) 0.10363(15) 0.0431(4) Uani 1 1 d . .
N2 N 0.16506(19) 0.02374(19) -0.10573(17) 0.0553(5) Uani 1 1 d . .
H2 H 0.0977 -0.0343 -0.1715 0.066 Uiso 1 1 calc R U
N3 N 0.28730(14) 0.24271(16) 0.40799(15) 0.0384(3) Uani 1 1 d . .
N4 N 0.35324(16) 0.44778(17) 0.59646(16) 0.0485(4) Uani 1 1 d . .
H4 H 0.4156 0.5188 0.6613 0.058 Uiso 1 1 calc R U
N5 N 0.47214(15) 0.09654(17) 0.32088(15) 0.0410(4) Uani 1 1 d . .
N6 N 0.22757(16) -0.08466(17) 0.24261(16) 0.0429(4) Uani 1 1 d . .
O1 O 0.09253(19) -0.0995(2) -0.01836(19) 0.0840(7) Uani 1 1 d . .
O2 O 0.2420(2) 0.1283(2) -0.20672(16) 0.0748(5) Uani 1 1 d . .
O3 O 0.44540(16) 0.29794(16) 0.22035(14) 0.0595(4) Uani 1 1 d . .
O4 O 0.49550(13) 0.38094(15) 0.53056(15) 0.0511(4) Uani 1 1 d . .
O5 O 0.21928(19) 0.5254(2) 0.6663(2) 0.0884(7) Uani 1 1 d . .
O6 O 0.08179(14) 0.10975(15) 0.29155(15) 0.0565(4) Uani 1 1 d . .
Zn1 Zn 0.30557(2) 0.10710(2) 0.26430(2) 0.03901(8) Uani 1 1 d . .
O1W O 0.8733(5) 0.3727(5) 0.1107(5) 0.1823(17) Uani 1 1 d . .
H1W H 0.8662 0.2925 0.0861 0.237 Uiso 1 1 d . U
H2W H 0.8376 0.3874 0.1672 0.237 Uiso 1 1 d . U

loop_
_atom_site_aniso_label
_atom_site_aniso_U_11
_atom_site_aniso_U_22
_atom_site_aniso_U_33
_atom_site_aniso_U_23
_atom_site_aniso_U_13
_atom_site_aniso_U_12
C1 0.0468(12) 0.0432(11) 0.0425(11) 0.0181(9) 0.0011(9) 0.0088(9)
C2 0.0550(12) 0.0514(12) 0.0399(11) 0.0211(9) 0.0059(9) 0.0228(10)
C3 0.0519(12) 0.0519(12) 0.0447(12) 0.0259(10) 0.0027(10) 0.0089(10)
C4 0.0403(10) 0.0384(10) 0.0359(10) 0.0140(8) 0.0063(8) 0.0123(8)
C5 0.0664(19) 0.148(4) 0.0663(19) 0.063(2) 0.0207(15) 0.017(2)
C6 0.135(4) 0.220(6) 0.091(3) 0.074(3) 0.063(3) 0.122(4)
C7 0.126(3) 0.0533(16) 0.077(2) 0.0320(15) -0.011(2) 0.0155(18)
C8 0.142(4) 0.097(3) 0.149(5) 0.009(3) 0.003(3) 0.076(3)
C9 0.0343(9) 0.0375(9) 0.0397(10) 0.0202(8) 0.0078(7) 0.0138(8)
C10 0.0444(11) 0.0448(11) 0.0503(12) 0.0136(9) 0.0171(9) 0.0180(9)
C11 0.0332(9) 0.0422(10) 0.0456(10) 0.0202(9) 0.0129(8) 0.0172(8)
C12 0.0356(9) 0.0381(9) 0.0397(10) 0.0181(8) 0.0085(8) 0.0154(8)
C13 0.0464(12) 0.0670(14) 0.0653(14) 0.0402(12) 0.0261(11) 0.0252(11)
C14 0.085(2) 0.114(3) 0.103(2) 0.084(2) 0.0403(19) 0.050(2)
C15 0.0561(13) 0.0570(13) 0.0689(15) 0.0344(12) 0.0196(11) 0.0338(11)
C16 0.125(3) 0.098(3) 0.112(3) 0.079(2) 0.045(2) 0.056(2)
C17 0.0444(10) 0.0449(10) 0.0360(9) 0.0195(8) 0.0168(8) 0.0250(9)
C18 0.0497(11) 0.0420(10) 0.0349(9) 0.0199(8) 0.0172(8) 0.0233(9)
C19 0.0427(11) 0.0510(12) 0.0656(14) 0.0311(11) 0.0130(10) 0.0147(10)
C20 0.0518(13) 0.0541(13) 0.0775(17) 0.0371(13) 0.0190(12) 0.0122(11)
C21 0.0763(17) 0.0466(12) 0.0657(15) 0.0343(12) 0.0279(13) 0.0220(12)
C22 0.0644(14) 0.0471(11) 0.0473(11) 0.0277(10) 0.0244(10) 0.0280(10)
C23 0.0845(18) 0.0567(13) 0.0629(15) 0.0375(12) 0.0285(13) 0.0428(14)
C24 0.0715(16) 0.0681(15) 0.0625(14) 0.0382(13) 0.0231(12) 0.0471(14)
C25 0.0541(12) 0.0603(13) 0.0442(11) 0.0260(10) 0.0194(9) 0.0365(11)
C26 0.0466(12) 0.0718(16) 0.0626(14) 0.0299(12) 0.0162(10) 0.0367(12)
C27 0.0378(11) 0.0675(15) 0.0674(15) 0.0280(13) 0.0160(10) 0.0220(11)
C28 0.0414(11) 0.0491(12) 0.0566(13) 0.0236(10) 0.0166(9) 0.0188(9)
N1 0.0395(8) 0.0400(8) 0.0343(8) 0.0163(7) 0.0035(7) 0.0102(7)
N2 0.0508(10) 0.0477(10) 0.0362(9) 0.0147(8) -0.0070(8) 0.0089(8)
N3 0.0320(7) 0.0372(8) 0.0374(8) 0.0145(7) 0.0082(6) 0.0151(6)
N4 0.0376(9) 0.0384(9) 0.0411(9) 0.0068(7) 0.0055(7) 0.0098(7)
N5 0.0389(8) 0.0411(8) 0.0409(9) 0.0188(7) 0.0140(7) 0.0197(7)
N6 0.0404(8) 0.0414(9) 0.0451(9) 0.0234(7) 0.0130(7) 0.0166(7)
O1 0.0714(12) 0.0588(11) 0.0674(12) 0.0334(10) -0.0091(10) -0.0120(9)
O2 0.0878(13) 0.0799(12) 0.0446(9) 0.0362(9) 0.0067(9) 0.0281(11)
O3 0.0524(9) 0.0498(9) 0.0364(8) 0.0132(7) -0.0018(7) 0.0020(7)
O4 0.0310(7) 0.0494(8) 0.0602(9) 0.0237(7) 0.0062(6) 0.0158(6)
O5 0.0633(11) 0.0655(12) 0.0803(13) -0.0054(10) 0.0248(10) 0.0285(10)
O6 0.0392(8) 0.0457(8) 0.0495(9) 0.0064(7) -0.0018(6) 0.0142(6)
Zn1 0.03972(13) 0.03826(13) 0.03676(13) 0.01794(9) 0.01081(9) 0.01863(10)
O1W 0.190(4) 0.155(3) 0.201(4) 0.100(3) 0.087(3) 0.062(3)

loop_
_atom_type_symbol
_atom_type_description
_atom_type_scat_dispersion_real
_atom_type_scat_dispersion_imag
_atom_type_scat_source
C C 0.0033 0.0016 'International Tables Vol C Tables 4.2.6.8 and 6.1.1.4'
H H 0.0000 0.0000 'International Tables Vol C Tables 4.2.6.8 and 6.1.1.4'
N N 0.0061 0.0033 'International Tables Vol C Tables 4.2.6.8 and 6.1.1.4'
O O 0.0106 0.0060 'International Tables Vol C Tables 4.2.6.8 and 6.1.1.4'
Zn Zn 0.2839 1.4301 'International Tables Vol C Tables 4.2.6.8 and 6.1.1.4'

loop_
_geom_angle_atom_site_label_1
_geom_angle_atom_site_label_2
_geom_angle_atom_site_label_3
_geom_angle
O1 C1 N1 122.6(2)
O1 C1 N2 119.8(2)
N1 C1 N2 117.65(19)
O2 C2 N2 121.4(2)
O2 C2 C3 121.4(2)
N2 C2 C3 117.14(19)
C4 C3 C2 112.91(19)
C4 C3 C7 110.8(2)
C2 C3 C7 107.3(2)
C4 C3 C5 108.0(2)
C2 C3 C5 110.1(2)
C7 C3 C5 107.6(3)
O3 C4 N1 117.36(19)
O3 C4 C3 119.90(19)
N1 C4 C3 122.70(17)
C6 C5 C3 113.7(3)
C6 C5 H5A 108.8
C3 C5 H5A 108.8
C6 C5 H5B 108.8
C3 C5 H5B 108.8
H5A C5 H5B 107.7
C5 C6 H6A 109.5
C5 C6 H6B 109.5
H6A C6 H6B 109.5
C5 C6 H6C 109.5
H6A C6 H6C 109.5
H6B C6 H6C 109.5
C8 C7 C3 114.6(3)
C8 C7 H7A 108.6
C3 C7 H7A 108.6
C8 C7 H7B 108.6
C3 C7 H7B 108.6
H7A C7 H7B 107.6
C7 C8 H8A 109.5
C7 C8 H8B 109.5
H8A C8 H8B 109.5
C7 C8 H8C 109.5
H8A C8 H8C 109.5
H8B C8 H8C 109.5
O4 C9 N3 122.44(18)
O4 C9 N4 119.87(18)
N3 C9 N4 117.68(17)
O5 C10 N4 121.6(2)
O5 C10 C11 121.4(2)
N4 C10 C11 117.06(18)
C12 C11 C10 113.45(16)
C12 C11 C13 107.73(18)
C10 C11 C13 108.62(19)
C12 C11 C15 108.93(18)
C10 C11 C15 108.25(18)
C13 C11 C15 109.83(18)
O6 C12 N3 118.43(18)
O6 C12 C11 119.64(17)
N3 C12 C11 121.92(16)
C14 C13 C11 113.9(2)
C14 C13 H13A 108.8
C11 C13 H13A 108.8
C14 C13 H13B 108.8
C11 C13 H13B 108.8
H13A C13 H13B 107.7
C13 C14 H14A 109.5
C13 C14 H14B 109.5
H14A C14 H14B 109.5
C13 C14 H14C 109.5
H14A C14 H14C 109.5
H14B C14 H14C 109.5
C16 C15 C11 113.9(2)
C16 C15 H15A 108.8
C11 C15 H15A 108.8
C16 C15 H15B 108.8
C11 C15 H15B 108.8
H15A C15 H15B 107.7
C15 C16 H16A 109.5
C15 C16 H16B 109.5
H16A C16 H16B 109.5
C15 C16 H16C 109.5
H16A C16 H16C 109.5
H16B C16 H16C 109.5
N5 C17 C25 122.8(2)
N5 C17 C18 117.40(17)
C25 C17 C18 119.76(19)
N6 C18 C22 122.75(19)
N6 C18 C17 117.34(18)
C22 C18 C17 119.91(19)
N6 C19 C20 121.9(2)
N6 C19 H19 119.0
C20 C19 H19 119.0
C21 C20 C19 119.8(2)
C21 C20 H20 120.1
C19 C20 H20 120.1
C20 C21 C22 120.1(2)
C20 C21 H21 119.9
C22 C21 H21 119.9
C18 C22 C21 116.6(2)
C18 C22 C23 119.0(2)
C21 C22 C23 124.4(2)
C24 C23 C22 121.0(2)
C24 C23 H23 119.5
C22 C23 H23 119.5
C23 C24 C25 121.3(2)
C23 C24 H24 119.4
C25 C24 H24 119.4
C17 C25 C26 117.2(2)
C17 C25 C24 119.0(2)
C26 C25 C24 123.8(2)
C27 C26 C25 119.6(2)
C27 C26 H26 120.2
C25 C26 H26 120.2
C26 C27 C28 119.8(2)
C26 C27 H27 120.1
C28 C27 H27 120.1
N5 C28 C27 122.1(2)
N5 C28 H28 119.0
C27 C28 H28 119.0
C4 N1 C1 122.33(18)
C4 N1 Zn1 109.84(12)
C1 N1 Zn1 127.75(15)
C2 N2 C1 126.84(18)
C2 N2 H2 116.6
C1 N2 H2 116.6
C12 N3 C9 122.55(17)
C12 N3 Zn1 111.00(12)
C9 N3 Zn1 126.20(13)
C10 N4 C9 127.17(17)
C10 N4 H4 116.4
C9 N4 H4 116.4
C28 N5 C17 118.57(18)
C28 N5 Zn1 128.79(15)
C17 N5 Zn1 112.56(13)
C19 N6 C18 118.79(19)
C19 N6 Zn1 128.72(15)
C18 N6 Zn1 112.48(13)
N1 Zn1 N3 119.85(7)
N1 Zn1 N5 113.84(7)
N3 Zn1 N5 110.58(6)
N1 Zn1 N6 112.90(7)
N3 Zn1 N6 112.94(7)
N5 Zn1 N6 80.04(7)
H1W O1W H2W 105.00

loop_
_geom_bond_atom_site_label_1
_geom_bond_atom_site_label_2
_geom_bond_distance
C1 O1 1.214(3)
C1 N1 1.365(3)
C1 N2 1.383(3)
C2 O2 1.211(3)
C2 N2 1.360(3)
C2 C3 1.514(3)
C3 C4 1.508(3)
C3 C7 1.542(4)
C3 C5 1.556(4)
C4 O3 1.233(2)
C4 N1 1.345(3)
C5 C6 1.480(7)
C5 H5A 0.9700
C5 H5B 0.9700
C6 H6A 0.9600
C6 H6B 0.9600
C6 H6C 0.9600
C7 C8 1.441(7)
C7 H7A 0.9700
C7 H7B 0.9700
C8 H8A 0.9600
C8 H8B 0.9600
C8 H8C 0.9600
C9 O4 1.210(2)
C9 N3 1.369(2)
C9 N4 1.386(3)
C10 O5 1.214(3)
C10 N4 1.349(3)
C10 C11 1.516(3)
C11 C12 1.512(3)
C11 C13 1.536(3)
C11 C15 1.538(3)
C12 O6 1.235(2)
C12 N3 1.348(2)
C13 C14 1.519(4)
C13 H13A 0.9700
C13 H13B 0.9700
C14 H14A 0.9600
C14 H14B 0.9600
C14 H14C 0.9600
C15 C16 1.512(4)
C15 H15A 0.9700
C15 H15B 0.9700
C16 H16A 0.9600
C16 H16B 0.9600
C16 H16C 0.9600
C17 N5 1.351(3)
C17 C25 1.398(3)
C17 C18 1.434(3)
C18 N6 1.353(3)
C18 C22 1.400(3)
C19 N6 1.326(3)
C19 C20 1.391(3)
C19 H19 0.9300
C20 C21 1.354(4)
C20 H20 0.9300
C21 C22 1.405(4)
C21 H21 0.9300
C22 C23 1.431(3)
C23 C24 1.346(4)
C23 H23 0.9300
C24 C25 1.431(3)
C24 H24 0.9300
C25 C26 1.401(3)
C26 C27 1.361(4)
C26 H26 0.9300
C27 C28 1.393(3)
C27 H27 0.9300
C28 N5 1.327(3)
C28 H28 0.9300
N1 Zn1 1.9701(17)
N2 H2 0.8600
N3 Zn1 1.9737(16)
N4 H4 0.8600
N5 Zn1 2.0807(16)
N6 Zn1 2.0830(17)
O1W H1W 0.8700
O1W H2W 0.8700

loop_
_geom_hbond_atom_site_label_D
_geom_hbond_atom_site_label_H
_geom_hbond_atom_site_label_A
_geom_hbond_distance_DH
_geom_hbond_distance_HA
_geom_hbond_distance_DA
_geom_hbond_angle_DHA
_geom_hbond_site_symmetry_A
N2 H2 O6 0.86 2.05 2.858(2) 156.2 2
N4 H4 O3 0.86 1.96 2.795(2) 164.0 2_666
N2 H2 O6 0.86 2.05 2.858(2) 156.2 2
N4 H4 O3 0.86 1.96 2.795(2) 164.0 2_666
O1W H1W O1 0.87 2.410 3.251(6) 163.6(3) 2_655
O1W H2W O5 0.87 2.240 3.092(5) 166.8(3) 2_666

loop_
_geom_torsion_atom_site_label_1
_geom_torsion_atom_site_label_2
_geom_torsion_atom_site_label_3
_geom_torsion_atom_site_label_4
_geom_torsion
O2 C2 C3 C4 -178.7(2)
N2 C2 C3 C4 2.3(3)
O2 C2 C3 C7 58.9(4)
N2 C2 C3 C7 -120.1(3)
O2 C2 C3 C5 -58.0(3)
N2 C2 C3 C5 123.0(3)
C2 C3 C4 O3 -179.3(2)
C7 C3 C4 O3 -58.9(3)
C5 C3 C4 O3 58.7(3)
C2 C3 C4 N1 3.2(3)
C7 C3 C4 N1 123.6(3)
C5 C3 C4 N1 -118.8(3)
C4 C3 C5 C6 53.9(4)
C2 C3 C5 C6 -69.8(3)
C7 C3 C5 C6 173.5(3)
C4 C3 C7 C8 -64.5(4)
C2 C3 C7 C8 59.1(4)
C5 C3 C7 C8 177.7(3)
O5 C10 C11 C12 175.1(3)
N4 C10 C11 C12 -4.9(3)
O5 C10 C11 C13 -65.2(3)
N4 C10 C11 C13 114.9(2)
O5 C10 C11 C15 54.0(3)
N4 C10 C11 C15 -125.9(2)
C10 C11 C12 O6 -176.9(2)
C13 C11 C12 O6 62.8(2)
C15 C11 C12 O6 -56.3(3)
C10 C11 C12 N3 4.1(3)
C13 C11 C12 N3 -116.2(2)
C15 C11 C12 N3 124.7(2)
C12 C11 C13 C14 62.9(3)
C10 C11 C13 C14 -60.3(3)
C15 C11 C13 C14 -178.5(3)
C12 C11 C15 C16 -59.9(3)
C10 C11 C15 C16 63.9(3)
C13 C11 C15 C16 -177.7(3)
N5 C17 C18 N6 -1.9(3)
C25 C17 C18 N6 178.97(18)
N5 C17 C18 C22 177.73(18)
C25 C17 C18 C22 -1.4(3)
N6 C19 C20 C21 0.7(4)
C19 C20 C21 C22 -0.7(4)
N6 C18 C22 C21 1.7(3)
C17 C18 C22 C21 -177.8(2)
N6 C18 C22 C23 -177.9(2)
C17 C18 C22 C23 2.6(3)
C20 C21 C22 C18 -0.5(4)
C20 C21 C22 C23 179.1(3)
C18 C22 C23 C24 -2.1(4)
C21 C22 C23 C24 178.3(3)
C22 C23 C24 C25 0.4(4)
N5 C17 C25 C26 -0.6(3)
C18 C17 C25 C26 178.5(2)
N5 C17 C25 C24 -179.4(2)
C18 C17 C25 C24 -0.2(3)
C23 C24 C25 C17 0.8(4)
C23 C24 C25 C26 -177.9(2)
C17 C25 C26 C27 0.2(4)
C24 C25 C26 C27 179.0(2)
C25 C26 C27 C28 0.4(4)
C26 C27 C28 N5 -0.8(4)
O3 C4 N1 C1 177.9(2)
C3 C4 N1 C1 -4.6(3)
O3 C4 N1 Zn1 0.8(3)
C3 C4 N1 Zn1 178.30(18)
O1 C1 N1 C4 179.3(3)
N2 C1 N1 C4 0.1(3)
O1 C1 N1 Zn1 -4.1(4)
N2 C1 N1 Zn1 176.72(16)
O2 C2 N2 C1 173.8(3)
C3 C2 N2 C1 -7.2(4)
O1 C1 N2 C2 -173.1(3)
N1 C1 N2 C2 6.2(4)
O6 C12 N3 C9 179.49(19)
C11 C12 N3 C9 -1.5(3)
O6 C12 N3 Zn1 4.8(2)
C11 C12 N3 Zn1 -176.16(15)
O4 C9 N3 C12 178.65(19)
N4 C9 N3 C12 -0.4(3)
O4 C9 N3 Zn1 -7.5(3)
N4 C9 N3 Zn1 173.43(14)
O5 C10 N4 C9 -176.3(3)
C11 C10 N4 C9 3.7(4)
O4 C9 N4 C10 -179.9(2)
N3 C9 N4 C10 -0.8(3)
C27 C28 N5 C17 0.4(3)
C27 C28 N5 Zn1 176.75(18)
C25 C17 N5 C28 0.3(3)
C18 C17 N5 C28 -178.89(19)
C25 C17 N5 Zn1 -176.65(16)
C18 C17 N5 Zn1 4.2(2)
C20 C19 N6 C18 0.5(4)
C20 C19 N6 Zn1 179.69(19)
C22 C18 N6 C19 -1.8(3)
C17 C18 N6 C19 177.8(2)
C22 C18 N6 Zn1 178.92(16)
C17 C18 N6 Zn1 -1.5(2)
